data_7703813
loop_
_publ_author_name
'Mousazade, Younes'
'Mohammadi, Mohammad Reza'
'Bagheri, Robabeh'
'Bikas, Rahman'
'Chernev, Petko'
'Song, Zhenlun'
'Lis, Tadeusz'
'Siczek, Milosz'
'Noshiranzadeh, Nader'
'Mebs, Stefan'
'Dau, Holger'
'Zaharieva, Ivelina'
'Najafpour, Mohammad Mahdi'

_publ_section_title
;
 A synthetic manganese-calcium cluster similar to the catalyst of
 Photosystem II: challenges for biomimetic water oxidation.
;
_journal_issue 17
_journal_name_full 'Dalton transactions (Cambridge, England : 2003)'
_journal_page_first 5597
_journal_page_last 5605
_journal_paper_doi 10.1039/d0dt00536c
_journal_volume 49
_journal_year 2020
_chemical_formula_moiety 'C94 H172.60 Ca4 Mn6 O48.30, C2 H3 N'
_chemical_formula_sum 'C96 H175.6 Ca4 Mn6 N O48.3'
_chemical_formula_weight 2606.72
_space_group_crystal_system orthorhombic
_space_group_IT_number 61
_space_group_name_Hall '-P 2ac 2ab'
_space_group_name_H-M_alt 'P b c a'
_atom_sites_solution_hydrogens mixed
_audit_creation_method SHELXL-2018/1
_audit_update_record
;
2020-03-13 deposited with the CCDC.	2020-03-19 downloaded from the CCDC.
;
_cell_angle_alpha 90
_cell_angle_beta 90
_cell_angle_gamma 90
_cell_formula_units_Z 4
_cell_length_a 22.242(5)
_cell_length_b 15.656(4)
_cell_length_c 38.588(8)
_cell_measurement_reflns_used 9508
_cell_measurement_temperature 80(2)
_cell_measurement_theta_max 30.07
_cell_measurement_theta_min 2.81
_cell_volume 13437(5)
_computing_cell_refinement 'CrysAlisPro 1.171.38.43 (Rigaku OD, 2015)'
_computing_data_collection 'CrysAlisPro 1.171.38.43 (Rigaku OD, 2015)'
_computing_data_reduction 'CrysAlisPro 1.171.38.43 (Rigaku OD, 2015)'
_computing_molecular_graphics 'DIAMOND 2.0'
_computing_publication_material 'SHELXL-2018/1 (Sheldrick, 2018)'
_computing_structure_refinement 'SHELXL-2018/1 (Sheldrick, 2018)'
_computing_structure_solution 'SHELXS         (Sheldrick, 2018)'
_diffrn_ambient_temperature 80(2)
_diffrn_measured_fraction_theta_full 0.984
_diffrn_measured_fraction_theta_max 0.908
_diffrn_measurement_device_type 'Xcalibur R with Ruby CCD detector'
_diffrn_measurement_method /w
_diffrn_radiation_type MoK\a
_diffrn_radiation_wavelength 0.71073
_diffrn_reflns_av_R_equivalents 0.0478
_diffrn_reflns_av_unetI/netI 0.0703
_diffrn_reflns_Laue_measured_fraction_full 0.984
_diffrn_reflns_Laue_measured_fraction_max 0.908
_diffrn_reflns_limit_h_max 28
_diffrn_reflns_limit_h_min -31
_diffrn_reflns_limit_k_max 21
_diffrn_reflns_limit_k_min -21
_diffrn_reflns_limit_l_max 53
_diffrn_reflns_limit_l_min -49
_diffrn_reflns_number 42436
_diffrn_reflns_point_group_measured_fraction_full 0.984
_diffrn_reflns_point_group_measured_fraction_max 0.908
_diffrn_reflns_theta_full 25.500
_diffrn_reflns_theta_max 30.066
_diffrn_reflns_theta_min 2.808
_exptl_absorpt_coefficient_mu 0.776
_exptl_absorpt_correction_T_max 0.897
_exptl_absorpt_correction_T_min 0.842
_exptl_absorpt_correction_type analytical
_exptl_absorpt_process_details
;
CrysAlisPro 1.171.38.43 (Rigaku Oxford Diffraction, 2015)
Analytical numeric absorption correction using a multifaceted crystal
			model based on expressions derived by R.C. Clark & J.S. Reid.
(Clark, R. C. & Reid, J. S. (1995). Acta Cryst. A51, 887-897)
Empirical absorption correction using spherical harmonics,
 implemented in SCALE3 ABSPACK scaling algorithm.
;
_exptl_crystal_colour 'dark red'
_exptl_crystal_density_diffrn 1.289
_exptl_crystal_description block
_exptl_crystal_F_000 5500
_exptl_crystal_size_max 0.320
_exptl_crystal_size_mid 0.240
_exptl_crystal_size_min 0.170
_refine_diff_density_max 1.332
_refine_diff_density_min -0.798
_refine_diff_density_rms 0.085
_refine_ls_extinction_method none
_refine_ls_goodness_of_fit_ref 1.070
_refine_ls_hydrogen_treatment constr
_refine_ls_matrix_type full
_refine_ls_number_parameters 750
_refine_ls_number_reflns 17896
_refine_ls_number_restraints 19
_refine_ls_restrained_S_all 1.069
_refine_ls_R_factor_all 0.1216
_refine_ls_R_factor_gt 0.0718
_refine_ls_shift/su_max 0.001
_refine_ls_shift/su_mean 0.000
_refine_ls_structure_factor_coef Fsqd
_refine_ls_weighting_details 'w=1/[\s^2^(Fo^2^)+(0.0570P)^2^+19.9218P] where P=(Fo^2^+2Fc^2^)/3'
_refine_ls_weighting_scheme calc
_refine_ls_wR_factor_gt 0.1477
_refine_ls_wR_factor_ref 0.1705
_reflns_Friedel_coverage 0.000
_reflns_number_gt 11421
_reflns_number_total 17896
_reflns_threshold_expression 'I > 2\s(I)'
_cod_data_source_file d0dt00536c2.cif
_cod_data_source_block b3002ca
_cod_depositor_comments 'Adding full bibliography for 7703813.cif.'
_cod_original_formula_sum 'C96 H175.60 Ca4 Mn6 N O48.30'
_cod_database_code 7703813
_shelx_shelxl_version_number 2018/1
_shelx_space_group_comment
;
The symmetry employed for this shelxl refinement is uniquely defined
by the following loop, which should always be used as a source of
symmetry information in preference to the above space-group names.
They are only intended as comments.
;
_shelx_estimated_absorpt_t_min 0.789
_shelx_estimated_absorpt_t_max 0.879

loop_
_space_group_symop_operation_xyz
'x, y, z'
'-x+1/2, -y, z+1/2'
'-x, y+1/2, -z+1/2'
'x+1/2, -y+1/2, -z'
'-x, -y, -z'
'x-1/2, y, -z-1/2'
'x, -y-1/2, z-1/2'
'-x-1/2, y-1/2, z'

loop_
_atom_site_label
_atom_site_type_symbol
_atom_site_fract_x
_atom_site_fract_y
_atom_site_fract_z
_atom_site_U_iso_or_equiv
_atom_site_adp_type
_atom_site_occupancy
_atom_site_site_symmetry_order
_atom_site_calc_flag
_atom_site_refinement_flags_posn
_atom_site_refinement_flags_adp
_atom_site_refinement_flags_occupancy
_atom_site_disorder_assembly
_atom_site_disorder_group
Mn1 Mn 0.47198(2) 0.28199(3) 0.66805(2) 0.02474(12) Uani 1 1 d . . . . .
Mn2 Mn 0.42040(2) 0.40442(3) 0.62672(2) 0.02483(12) Uani 1 1 d . . . . .
Mn3 Mn 0.46924(3) 0.25079(4) 0.59851(2) 0.03157(14) Uani 1 1 d . . . A 1
Ca1 Ca 0.57244(3) 0.39852(5) 0.62145(2) 0.02893(16) Uani 1 1 d . . . B 2
Ca2 Ca 0.46252(10) 0.44171(15) 0.53768(3) 0.0255(5) Uani 0.855(10) 1 d . . P A 1
Ca21 Ca 0.4781(5) 0.4156(8) 0.5342(2) 0.032(2) Uiso 0.145(10) 1 d . . P A 2
O1 O 0.41324(11) 0.28574(15) 0.63271(6) 0.0271(5) Uani 1 1 d . . . . .
O2 O 0.48315(10) 0.39623(14) 0.65837(6) 0.0241(5) Uani 1 1 d . . . . .
O3 O 0.52485(12) 0.25824(16) 0.63360(6) 0.0316(6) Uani 1 1 d . . . . .
O4 O 0.47123(11) 0.36851(15) 0.59147(6) 0.0264(5) Uani 1 1 d . . . . .
O1A O 0.60733(12) 0.34239(19) 0.67957(7) 0.0384(7) Uani 1 1 d . . . . .
O2A O 0.52962(11) 0.27506(16) 0.70417(6) 0.0312(6) Uani 1 1 d . . . . .
C1A C 0.58470(18) 0.2985(3) 0.70327(10) 0.0365(9) Uani 1 1 d . . . . .
C2A C 0.6225(2) 0.2702(4) 0.73398(12) 0.0587(14) Uani 1 1 d . . . . .
C3A C 0.6744(3) 0.2188(4) 0.72102(16) 0.085(2) Uani 1 1 d . . . . .
H3AA H 0.697427 0.252639 0.704241 0.127 Uiso 1 1 calc R U . . .
H3AB H 0.700468 0.203287 0.740517 0.127 Uiso 1 1 calc R U . . .
H3AC H 0.659504 0.166856 0.709793 0.127 Uiso 1 1 calc R U . . .
C4A C 0.6456(3) 0.3522(5) 0.75204(15) 0.100(2) Uani 1 1 d . . . . .
H4AA H 0.611289 0.385516 0.760467 0.150 Uiso 1 1 calc R U . . .
H4AB H 0.671362 0.336442 0.771629 0.150 Uiso 1 1 calc R U . . .
H4AC H 0.668707 0.386391 0.735477 0.150 Uiso 1 1 calc R U . . .
C5A C 0.5852(3) 0.2219(6) 0.75994(17) 0.128(4) Uani 1 1 d . . . . .
H5AA H 0.551800 0.257897 0.767722 0.192 Uiso 1 1 calc R U . . .
H5AB H 0.569313 0.169970 0.749136 0.192 Uiso 1 1 calc R U . . .
H5AC H 0.610277 0.206401 0.779860 0.192 Uiso 1 1 calc R U . . .
O1B O 0.59953(15) 0.3125(2) 0.57558(9) 0.0609(10) Uani 1 1 d . . . . .
O2B O 0.52982(14) 0.21170(18) 0.56691(7) 0.0426(7) Uani 1 1 d . . . . .
C1B C 0.5808(2) 0.2482(3) 0.56129(12) 0.0495(11) Uani 1 1 d . . . . .
C2B C 0.6163(3) 0.2058(4) 0.53173(14) 0.0769(11) Uani 0.75 1 d D . P C 1
C3B C 0.6573(3) 0.1458(4) 0.55132(16) 0.0769(11) Uani 0.75 1 d D . P C 1
H3BA H 0.681346 0.178406 0.567964 0.115 Uiso 0.75 1 calc R U P C 1
H3BB H 0.633018 0.103402 0.563729 0.115 Uiso 0.75 1 calc R U P C 1
H3BC H 0.683991 0.116637 0.534955 0.115 Uiso 0.75 1 calc R U P C 1
C4B C 0.5787(3) 0.1555(5) 0.50583(17) 0.0769(11) Uani 0.75 1 d D . P C 1
H4BA H 0.552217 0.194569 0.493186 0.115 Uiso 0.75 1 calc R U P C 1
H4BB H 0.605394 0.126337 0.489430 0.115 Uiso 0.75 1 calc R U P C 1
H4BC H 0.554421 0.113102 0.518203 0.115 Uiso 0.75 1 calc R U P C 1
C5B C 0.6525(3) 0.2764(4) 0.51296(18) 0.0769(11) Uani 0.75 1 d D . P C 1
H5BA H 0.624794 0.314268 0.500529 0.115 Uiso 0.75 1 calc R U P C 1
H5BB H 0.675252 0.309637 0.530034 0.115 Uiso 0.75 1 calc R U P C 1
H5BC H 0.680361 0.250115 0.496447 0.115 Uiso 0.75 1 calc R U P C 1
C2BA C 0.6291(5) 0.2050(8) 0.5372(3) 0.0769(11) Uani 0.25 1 d D . P C 2
C3BA C 0.6912(6) 0.1980(13) 0.5529(4) 0.0769(11) Uani 0.25 1 d D . P C 2
H3B1 H 0.707615 0.255344 0.556669 0.115 Uiso 0.25 1 calc R U P C 2
H3B2 H 0.688710 0.167789 0.575090 0.115 Uiso 0.25 1 calc R U P C 2
H3B3 H 0.717513 0.166337 0.537090 0.115 Uiso 0.25 1 calc R U P C 2
C4BA C 0.6033(8) 0.1161(9) 0.5313(5) 0.0769(11) Uani 0.25 1 d D . P C 2
H4BD H 0.563103 0.120929 0.521122 0.115 Uiso 0.25 1 calc R U P C 2
H4BE H 0.629579 0.084390 0.515461 0.115 Uiso 0.25 1 calc R U P C 2
H4BF H 0.600775 0.085842 0.553461 0.115 Uiso 0.25 1 calc R U P C 2
C5BA C 0.6304(10) 0.2558(10) 0.5028(4) 0.0769(11) Uani 0.25 1 d D . P C 2
H5BD H 0.589676 0.259327 0.493250 0.115 Uiso 0.25 1 calc R U P C 2
H5BE H 0.645704 0.313532 0.507156 0.115 Uiso 0.25 1 calc R U P C 2
H5BF H 0.656765 0.226721 0.486209 0.115 Uiso 0.25 1 calc R U P C 2
O1C O 0.55952(12) 0.48939(19) 0.57343(7) 0.0401(7) Uani 1 1 d . . . . .
O2C O 0.55508(13) 0.5078(2) 0.51795(7) 0.0444(7) Uani 1 1 d . . . . .
C1C C 0.58292(18) 0.5141(2) 0.54656(10) 0.0338(9) Uani 1 1 d . . . . .
C2C C 0.6452(2) 0.5489(4) 0.54709(14) 0.080(2) Uani 1 1 d . . . . .
H2CA H 0.649335 0.589265 0.566353 0.120 Uiso 1 1 calc R U . . .
H2CB H 0.653421 0.578333 0.525186 0.120 Uiso 1 1 calc R U . . .
H2CC H 0.673887 0.501942 0.550090 0.120 Uiso 1 1 calc R U . . .
O1D O 0.58657(12) 0.52453(17) 0.65590(7) 0.0379(6) Uani 1 1 d . . . . .
O2D O 0.52345(13) 0.51576(18) 0.70056(7) 0.0416(7) Uani 1 1 d . . . . .
H2D H 0.508939 0.475992 0.688576 0.062 Uiso 1 1 calc R U . . .
C1D C 0.57062(18) 0.5477(3) 0.68473(10) 0.0356(9) Uani 1 1 d . . . . .
C2D C 0.6039(2) 0.6162(3) 0.70500(12) 0.0503(12) Uani 1 1 d . . . . .
C3D C 0.5680(6) 0.6628(8) 0.7290(3) 0.075(3) Uiso 0.5 1 d . . P D 1
H3DA H 0.543592 0.622905 0.742667 0.113 Uiso 0.5 1 calc R U P D 1
H3DB H 0.594075 0.695589 0.744570 0.113 Uiso 0.5 1 calc R U P D 1
H3DC H 0.541479 0.701924 0.716387 0.113 Uiso 0.5 1 calc R U P D 1
C4D C 0.6517(6) 0.5588(8) 0.7290(3) 0.082(4) Uiso 0.5 1 d . . P D 1
H4DA H 0.677817 0.525187 0.713761 0.123 Uiso 0.5 1 calc R U P D 1
H4DB H 0.676322 0.597322 0.743132 0.123 Uiso 0.5 1 calc R U P D 1
H4DC H 0.628996 0.520369 0.744162 0.123 Uiso 0.5 1 calc R U P D 1
C5D C 0.6448(5) 0.6647(7) 0.6815(3) 0.059(3) Uiso 0.5 1 d . . P D 1
H5DA H 0.666513 0.624714 0.666519 0.089 Uiso 0.5 1 calc R U P D 1
H5DB H 0.620989 0.703855 0.667160 0.089 Uiso 0.5 1 calc R U P D 1
H5DC H 0.673585 0.697520 0.695342 0.089 Uiso 0.5 1 calc R U P D 1
C6D C 0.5761(4) 0.7071(5) 0.6906(2) 0.045(2) Uiso 0.5 1 d . . P D 2
H6DA H 0.533080 0.709857 0.695869 0.067 Uiso 0.5 1 calc R U P D 2
H6DB H 0.596828 0.754930 0.701819 0.067 Uiso 0.5 1 calc R U P D 2
H6DC H 0.581952 0.710666 0.665434 0.067 Uiso 0.5 1 calc R U P D 2
C7D C 0.5889(4) 0.6156(6) 0.7427(2) 0.046(2) Uiso 0.5 1 d . . P D 2
H7DA H 0.545082 0.616458 0.745538 0.068 Uiso 0.5 1 calc R U P D 2
H7DB H 0.605264 0.563903 0.753412 0.068 Uiso 0.5 1 calc R U P D 2
H7DC H 0.606318 0.666106 0.753806 0.068 Uiso 0.5 1 calc R U P D 2
C8D C 0.6670(4) 0.6151(7) 0.6967(3) 0.056(2) Uiso 0.5 1 d . . P D 2
H8DA H 0.671985 0.615551 0.671437 0.083 Uiso 0.5 1 calc R U P D 2
H8DB H 0.686440 0.665543 0.706639 0.083 Uiso 0.5 1 calc R U P D 2
H8DC H 0.685386 0.563340 0.706245 0.083 Uiso 0.5 1 calc R U P D 2
O1E O 0.68051(13) 0.4155(2) 0.61926(7) 0.0487(8) Uani 1 1 d . . . . .
O2E O 0.71959(14) 0.3918(3) 0.67147(8) 0.0608(10) Uani 1 1 d . . . . .
H2E H 0.683958 0.377775 0.675932 0.091 Uiso 1 1 calc R U . . .
C1E C 0.7240(2) 0.4132(3) 0.63831(12) 0.0473(11) Uani 1 1 d . . . . .
C2E C 0.7879(2) 0.4357(4) 0.62695(13) 0.0552(12) Uani 1 1 d . . . . .
C3E C 0.7889(2) 0.4468(4) 0.58790(13) 0.0696(16) Uani 1 1 d . . . . .
H3EA H 0.761186 0.492569 0.581275 0.104 Uiso 1 1 calc R U . . .
H3EB H 0.829743 0.461611 0.580451 0.104 Uiso 1 1 calc R U . . .
H3EC H 0.776578 0.393338 0.576764 0.104 Uiso 1 1 calc R U . . .
C4E C 0.8056(3) 0.5193(4) 0.64504(16) 0.0769(17) Uani 1 1 d . . . . .
H4EA H 0.778193 0.564984 0.637855 0.115 Uiso 1 1 calc R U . . .
H4EB H 0.803161 0.511788 0.670212 0.115 Uiso 1 1 calc R U . . .
H4EC H 0.846874 0.534573 0.638595 0.115 Uiso 1 1 calc R U . . .
C5E C 0.8296(3) 0.3664(5) 0.63793(19) 0.091(2) Uani 1 1 d . . . . .
H5EA H 0.828222 0.360334 0.663190 0.137 Uiso 1 1 calc R U . . .
H5EB H 0.817504 0.312512 0.627061 0.137 Uiso 1 1 calc R U . . .
H5EC H 0.870669 0.380785 0.630748 0.137 Uiso 1 1 calc R U . . .
O1F O 0.43055(14) 0.55714(17) 0.56905(7) 0.0417(7) Uani 1 1 d . . . . .
O2F O 0.43613(12) 0.52418(15) 0.62517(7) 0.0332(6) Uani 1 1 d . . . . .
C1F C 0.43398(18) 0.5776(2) 0.59991(11) 0.0353(9) Uani 1 1 d . . . . .
C2F C 0.4384(2) 0.6720(3) 0.60998(12) 0.0443(10) Uani 1 1 d . . . . .
C3F C 0.4239(5) 0.6840(4) 0.64666(18) 0.084(3) Uani 0.808(9) 1 d . . P E 1
H3FA H 0.428914 0.744347 0.652814 0.126 Uiso 0.808(9) 1 calc R U P E 1
H3FB H 0.450960 0.649081 0.660847 0.126 Uiso 0.808(9) 1 calc R U P E 1
H3FC H 0.382228 0.666713 0.650882 0.126 Uiso 0.808(9) 1 calc R U P E 1
C4F C 0.3971(4) 0.7223(4) 0.5863(2) 0.074(3) Uani 0.808(9) 1 d . . P E 1
H4FA H 0.409022 0.713317 0.562155 0.111 Uiso 0.808(9) 1 calc R U P E 1
H4FB H 0.399882 0.783229 0.591948 0.111 Uiso 0.808(9) 1 calc R U P E 1
H4FC H 0.355547 0.702933 0.589580 0.111 Uiso 0.808(9) 1 calc R U P E 1
C5F C 0.5040(3) 0.6955(4) 0.6017(2) 0.072(3) Uani 0.808(9) 1 d . . P E 1
H5FA H 0.512072 0.684688 0.577137 0.108 Uiso 0.808(9) 1 calc R U P E 1
H5FB H 0.531045 0.660690 0.615939 0.108 Uiso 0.808(9) 1 calc R U P E 1
H5FC H 0.510643 0.756092 0.606802 0.108 Uiso 0.808(9) 1 calc R U P E 1
C6F C 0.3744(14) 0.6963(18) 0.6331(8) 0.060(8) Uiso 0.192(9) 1 d . . P E 2
H6FA H 0.372057 0.659707 0.653649 0.091 Uiso 0.192(9) 1 calc R U P E 2
H6FB H 0.338950 0.686736 0.618498 0.091 Uiso 0.192(9) 1 calc R U P E 2
H6FC H 0.375700 0.756324 0.640273 0.091 Uiso 0.192(9) 1 calc R U P E 2
C7F C 0.4378(13) 0.7332(16) 0.5819(7) 0.047(7) Uiso 0.192(9) 1 d . . P E 2
H7FA H 0.468290 0.777225 0.586164 0.070 Uiso 0.192(9) 1 calc R U P E 2
H7FB H 0.398069 0.759963 0.580449 0.070 Uiso 0.192(9) 1 calc R U P E 2
H7FC H 0.446750 0.703994 0.560029 0.070 Uiso 0.192(9) 1 calc R U P E 2
C8F C 0.4903(12) 0.6927(17) 0.6371(7) 0.057(8) Uiso 0.192(9) 1 d . . P E 2
H8FA H 0.480843 0.665837 0.659355 0.085 Uiso 0.192(9) 1 calc R U P E 2
H8FB H 0.493511 0.754625 0.640147 0.085 Uiso 0.192(9) 1 calc R U P E 2
H8FC H 0.528611 0.670229 0.628393 0.085 Uiso 0.192(9) 1 calc R U P E 2
O1G O 0.36021(13) 0.41445(19) 0.54428(7) 0.0417(7) Uani 1 1 d . . . . .
O2G O 0.34703(12) 0.41537(18) 0.60199(7) 0.0368(6) Uani 1 1 d . . . . .
C1G C 0.32889(19) 0.4232(3) 0.57020(11) 0.0398(10) Uani 1 1 d . . . . .
C2G C 0.2617(2) 0.4484(4) 0.56768(14) 0.0625(15) Uani 1 1 d . . . . .
C3G C 0.2528(3) 0.5325(4) 0.58656(15) 0.0788(18) Uani 1 1 d . . . . .
H3GA H 0.277023 0.576938 0.575405 0.118 Uiso 1 1 calc R U . . .
H3GB H 0.210245 0.548575 0.585700 0.118 Uiso 1 1 calc R U . . .
H3GC H 0.265352 0.526188 0.610771 0.118 Uiso 1 1 calc R U . . .
C4G C 0.2448(3) 0.4584(5) 0.52955(15) 0.094(2) Uani 1 1 d . . . . .
H4GA H 0.268907 0.504139 0.519188 0.142 Uiso 1 1 calc R U . . .
H4GB H 0.252547 0.404707 0.517297 0.142 Uiso 1 1 calc R U . . .
H4GC H 0.202030 0.472822 0.527706 0.142 Uiso 1 1 calc R U . . .
C5G C 0.2252(3) 0.3785(6) 0.5841(2) 0.118(3) Uani 1 1 d . . . . .
H5GA H 0.231717 0.324959 0.571452 0.177 Uiso 1 1 calc R U . . .
H5GB H 0.237585 0.371250 0.608273 0.177 Uiso 1 1 calc R U . . .
H5GC H 0.182478 0.393637 0.583202 0.177 Uiso 1 1 calc R U . . .
O1H O 0.4527(2) 0.3013(3) 0.51835(9) 0.0391(10) Uani 0.855(10) 1 d . . P A 1
O1HA O 0.4700(14) 0.2749(19) 0.5196(8) 0.047(8) Uiso 0.145(10) 1 d . . P A 2
O2H O 0.41105(14) 0.22863(18) 0.56290(7) 0.0440(7) Uani 1 1 d . . . . .
C1H C 0.4205(2) 0.2447(3) 0.52994(11) 0.0503(12) Uani 1 1 d . . . . .
C2H C 0.3852(3) 0.1843(4) 0.50601(13) 0.079(2) Uani 1 1 d . . . . .
C3H C 0.4023(3) 0.0918(4) 0.51493(17) 0.090(2) Uani 1 1 d . . . . .
H3HA H 0.445423 0.083518 0.511115 0.135 Uiso 1 1 calc R U . . .
H3HB H 0.392657 0.080398 0.539281 0.135 Uiso 1 1 calc R U . . .
H3HC H 0.379572 0.052547 0.500097 0.135 Uiso 1 1 calc R U . . .
C4H C 0.3200(3) 0.1983(4) 0.51160(17) 0.088(2) Uani 1 1 d . . . . .
H4HA H 0.309790 0.257460 0.505811 0.132 Uiso 1 1 calc R U . . .
H4HB H 0.297019 0.159370 0.496757 0.132 Uiso 1 1 calc R U . . .
H4HC H 0.310104 0.187222 0.535941 0.132 Uiso 1 1 calc R U . . .
C5H C 0.4047(4) 0.2031(6) 0.46771(15) 0.145(4) Uani 1 1 d . . . . .
H5HA H 0.447985 0.193050 0.465238 0.217 Uiso 1 1 calc R U . . .
H5HB H 0.382685 0.165329 0.451943 0.217 Uiso 1 1 calc R U . . .
H5HC H 0.395652 0.262752 0.462030 0.217 Uiso 1 1 calc R U . . .
O1I O 0.40877(11) 0.31638(15) 0.70141(6) 0.0279(5) Uani 1 1 d . . . . .
O2I O 0.36902(11) 0.42089(16) 0.66802(6) 0.0308(6) Uani 1 1 d . . . . .
C1I C 0.37477(16) 0.3803(2) 0.69624(9) 0.0291(8) Uani 1 1 d . . . . .
C2I C 0.3392(2) 0.4144(3) 0.72711(11) 0.0457(11) Uani 1 1 d . . . . .
C3I C 0.2929(3) 0.4780(5) 0.71683(17) 0.060(2) Uani 0.811(12) 1 d . . P F 1
H3IA H 0.271385 0.497856 0.737489 0.090 Uiso 0.811(12) 1 calc R U P F 1
H3IB H 0.312316 0.526620 0.705440 0.090 Uiso 0.811(12) 1 calc R U P F 1
H3IC H 0.264306 0.451354 0.700783 0.090 Uiso 0.811(12) 1 calc R U P F 1
C4I C 0.3110(4) 0.3393(6) 0.7466(2) 0.070(3) Uani 0.811(12) 1 d . . P F 1
H4IA H 0.342489 0.298474 0.753027 0.106 Uiso 0.811(12) 1 calc R U P F 1
H4IB H 0.291010 0.360298 0.767530 0.106 Uiso 0.811(12) 1 calc R U P F 1
H4IC H 0.281501 0.310997 0.731616 0.106 Uiso 0.811(12) 1 calc R U P F 1
C5I C 0.3885(4) 0.4553(8) 0.7511(2) 0.107(4) Uani 0.811(12) 1 d . . P F 1
H5IA H 0.418277 0.411785 0.757411 0.160 Uiso 0.811(12) 1 calc R U P F 1
H5IB H 0.408503 0.502061 0.738791 0.160 Uiso 0.811(12) 1 calc R U P F 1
H5IC H 0.369547 0.477552 0.772211 0.160 Uiso 0.811(12) 1 calc R U P F 1
C6I C 0.2675(15) 0.426(2) 0.7101(9) 0.071(10) Uiso 0.189(12) 1 d . . P F 2
H6IA H 0.269383 0.460651 0.688953 0.106 Uiso 0.189(12) 1 calc R U P F 2
H6IB H 0.250882 0.369712 0.704603 0.106 Uiso 0.189(12) 1 calc R U P F 2
H6IC H 0.241636 0.454515 0.727137 0.106 Uiso 0.189(12) 1 calc R U P F 2
C7I C 0.3364(16) 0.3651(19) 0.7573(8) 0.053(8) Uiso 0.189(12) 1 d . . P F 2
H7IA H 0.312225 0.394942 0.774735 0.080 Uiso 0.189(12) 1 calc R U P F 2
H7IB H 0.317836 0.309820 0.752002 0.080 Uiso 0.189(12) 1 calc R U P F 2
H7IC H 0.377088 0.355934 0.766267 0.080 Uiso 0.189(12) 1 calc R U P F 2
C8I C 0.3625(15) 0.5042(19) 0.7353(8) 0.063(9) Uiso 0.189(12) 1 d . . P F 2
H8IA H 0.364231 0.537831 0.713887 0.094 Uiso 0.189(12) 1 calc R U P F 2
H8IB H 0.335398 0.531982 0.751809 0.094 Uiso 0.189(12) 1 calc R U P F 2
H8IC H 0.402862 0.500195 0.745367 0.094 Uiso 0.189(12) 1 calc R U P F 2
O1J O 0.45513(12) 0.15938(15) 0.67227(7) 0.0344(6) Uani 1 1 d . . . . .
O2J O 0.45565(14) 0.13208(17) 0.61451(7) 0.0410(7) Uani 1 1 d . . . . .
C1J C 0.4537(2) 0.1098(2) 0.64622(11) 0.0411(10) Uani 1 1 d . . . . .
C2J C 0.4474(2) 0.0138(2) 0.65372(11) 0.0527(12) Uani 1 1 d D . . . .
C3J C 0.4903(2) -0.0102(3) 0.68257(13) 0.0693(16) Uani 1 1 d D . . . .
H3JA H 0.531738 -0.000699 0.674931 0.104 Uiso 1 1 calc R U . . .
H3JB H 0.481977 0.025081 0.703001 0.104 Uiso 1 1 calc R U . . .
H3JC H 0.484791 -0.070588 0.688484 0.104 Uiso 1 1 calc R U . . .
C4J C 0.3829(2) -0.0008(3) 0.66542(14) 0.0737(18) Uani 1 1 d D . . . .
H4JA H 0.355339 0.014891 0.646656 0.111 Uiso 1 1 calc R U . . .
H4JB H 0.377324 -0.061139 0.671310 0.111 Uiso 1 1 calc R U . . .
H4JC H 0.374509 0.034530 0.685827 0.111 Uiso 1 1 calc R U . . .
C5J C 0.4607(3) -0.0377(3) 0.62036(13) 0.090(2) Uani 1 1 d D . . . .
H5JA H 0.432360 -0.020857 0.602157 0.135 Uiso 1 1 calc R U . . .
H5JB H 0.501871 -0.026055 0.612656 0.135 Uiso 1 1 calc R U . . .
H5JC H 0.456253 -0.098854 0.625154 0.135 Uiso 1 1 calc R U . . .
O1W O 0.5484(8) 0.3560(12) 0.4982(5) 0.042(5) Uiso 0.15 1 d . . P A 1
H1WA H 0.549764 0.407172 0.504645 0.063 Uiso 0.15 1 d R U P A 1
H1WB H 0.536424 0.348062 0.477806 0.063 Uiso 0.15 1 d R U P A 1
N1K N 0.2609(11) 0.1870(16) 0.6974(7) 0.100(7) Uiso 0.25 1 d . . P G 1
C1K C 0.2699(10) 0.2020(14) 0.6695(6) 0.056(5) Uiso 0.25 1 d . . P G 1
C2K C 0.2838(9) 0.2106(12) 0.6325(5) 0.048(4) Uiso 0.25 1 d . . P G 1
H2KA H 0.319358 0.176340 0.626962 0.072 Uiso 0.25 1 calc R U P G 1
H2KB H 0.291696 0.270701 0.627126 0.072 Uiso 0.25 1 calc R U P G 1
H2KC H 0.249525 0.190473 0.618783 0.072 Uiso 0.25 1 calc R U P G 1
N2K N 0.2112(14) 0.282(2) 0.6708(8) 0.128(10) Uiso 0.25 1 d . . P H 2
C3K C 0.2475(12) 0.2438(17) 0.6608(7) 0.077(7) Uiso 0.25 1 d D . P H 2
C4K C 0.2949(14) 0.187(2) 0.6508(10) 0.115(11) Uiso 0.25 1 d D . P H 2
H4KA H 0.277436 0.134039 0.641337 0.172 Uiso 0.25 1 calc R U P H 2
H4KB H 0.319665 0.172832 0.670997 0.172 Uiso 0.25 1 calc R U P H 2
H4KC H 0.319907 0.213972 0.633033 0.172 Uiso 0.25 1 calc R U P H 2

loop_
_atom_site_aniso_label
_atom_site_aniso_U_11
_atom_site_aniso_U_22
_atom_site_aniso_U_33
_atom_site_aniso_U_23
_atom_site_aniso_U_13
_atom_site_aniso_U_12
Mn1 0.0301(3) 0.0262(2) 0.0178(3) 0.0040(2) 0.0019(2) 0.0006(2)
Mn2 0.0262(3) 0.0280(2) 0.0203(3) 0.0057(2) -0.0010(2) -0.0019(2)
Mn3 0.0455(4) 0.0298(3) 0.0195(3) -0.0001(2) 0.0029(2) -0.0021(3)
Ca1 0.0270(4) 0.0417(4) 0.0181(3) 0.0056(3) 0.0013(3) -0.0004(3)
Ca2 0.0297(7) 0.0308(8) 0.0160(5) 0.0063(4) -0.0037(4) -0.0059(6)
O1 0.0341(14) 0.0262(11) 0.0209(12) 0.0017(10) -0.0021(10) -0.0057(10)
O2 0.0254(12) 0.0265(11) 0.0203(12) 0.0043(9) -0.0013(9) -0.0011(9)
O3 0.0380(14) 0.0324(13) 0.0245(13) 0.0035(10) 0.0050(11) 0.0073(11)
O4 0.0335(14) 0.0307(12) 0.0151(11) 0.0035(9) 0.0015(10) -0.0030(10)
O1A 0.0299(14) 0.0605(18) 0.0248(14) 0.0140(13) -0.0010(11) 0.0009(13)
O2A 0.0315(14) 0.0421(14) 0.0201(13) 0.0089(11) -0.0002(11) 0.0034(11)
C1A 0.035(2) 0.052(2) 0.023(2) 0.0072(17) -0.0014(16) 0.0057(18)
C2A 0.037(3) 0.106(4) 0.033(2) 0.029(3) -0.009(2) -0.003(3)
C3A 0.069(4) 0.108(5) 0.077(4) 0.035(4) -0.022(3) 0.022(4)
C4A 0.078(4) 0.180(8) 0.042(3) -0.007(4) -0.017(3) 0.007(5)
C5A 0.065(4) 0.245(11) 0.075(5) 0.100(6) -0.017(3) -0.012(5)
O1B 0.055(2) 0.079(2) 0.048(2) -0.0210(18) 0.0256(17) -0.0146(18)
O2B 0.061(2) 0.0391(15) 0.0277(15) -0.0021(12) 0.0122(14) 0.0001(14)
C1B 0.055(3) 0.052(3) 0.041(3) -0.005(2) 0.019(2) 0.005(2)
C2B 0.087(3) 0.091(3) 0.052(2) -0.0225(18) 0.0200(19) 0.010(2)
C3B 0.087(3) 0.091(3) 0.052(2) -0.0225(18) 0.0200(19) 0.010(2)
C4B 0.087(3) 0.091(3) 0.052(2) -0.0225(18) 0.0200(19) 0.010(2)
C5B 0.087(3) 0.091(3) 0.052(2) -0.0225(18) 0.0200(19) 0.010(2)
C2BA 0.087(3) 0.091(3) 0.052(2) -0.0225(18) 0.0200(19) 0.010(2)
C3BA 0.087(3) 0.091(3) 0.052(2) -0.0225(18) 0.0200(19) 0.010(2)
C4BA 0.087(3) 0.091(3) 0.052(2) -0.0225(18) 0.0200(19) 0.010(2)
C5BA 0.087(3) 0.091(3) 0.052(2) -0.0225(18) 0.0200(19) 0.010(2)
O1C 0.0395(16) 0.0599(18) 0.0209(14) 0.0131(12) -0.0027(12) -0.0104(14)
O2C 0.0414(16) 0.071(2) 0.0209(14) 0.0137(13) -0.0096(12) -0.0159(15)
C1C 0.037(2) 0.039(2) 0.025(2) 0.0074(16) -0.0084(17) -0.0090(17)
C2C 0.058(3) 0.130(5) 0.051(3) 0.041(3) -0.022(3) -0.052(4)
O1D 0.0421(16) 0.0439(15) 0.0275(15) 0.0033(12) 0.0002(12) -0.0125(13)
O2D 0.0476(17) 0.0449(16) 0.0324(16) -0.0087(12) 0.0055(13) -0.0162(13)
C1D 0.037(2) 0.043(2) 0.027(2) 0.0011(16) -0.0009(17) -0.0076(17)
C2D 0.055(3) 0.057(3) 0.039(3) -0.010(2) 0.003(2) -0.025(2)
O1E 0.0338(16) 0.081(2) 0.0314(16) 0.0101(15) 0.0017(13) 0.0031(15)
O2E 0.0385(18) 0.104(3) 0.0400(19) 0.0162(18) -0.0060(15) -0.0045(19)
C1E 0.036(2) 0.066(3) 0.040(3) 0.005(2) 0.000(2) 0.002(2)
C2E 0.035(2) 0.079(3) 0.052(3) 0.005(3) 0.000(2) 0.002(2)
C3E 0.044(3) 0.114(5) 0.051(3) -0.001(3) 0.012(2) -0.001(3)
C4E 0.058(4) 0.099(5) 0.074(4) -0.006(4) 0.008(3) -0.013(3)
C5E 0.044(3) 0.119(5) 0.110(5) 0.031(4) 0.010(3) 0.024(3)
O1F 0.0549(18) 0.0335(14) 0.0367(17) 0.0102(12) -0.0075(14) -0.0052(13)
O2F 0.0377(15) 0.0266(12) 0.0353(15) 0.0094(11) -0.0020(12) 0.0010(11)
C1F 0.037(2) 0.0312(18) 0.038(2) 0.0095(16) -0.0039(18) 0.0011(16)
C2F 0.060(3) 0.0293(19) 0.044(3) 0.0047(18) -0.006(2) 0.0011(19)
C3F 0.164(10) 0.038(3) 0.050(4) -0.007(3) 0.011(5) 0.005(4)
C4F 0.109(7) 0.038(3) 0.074(5) 0.003(3) -0.012(5) 0.033(4)
C5F 0.066(5) 0.030(3) 0.121(7) -0.010(3) 0.006(4) -0.012(3)
O1G 0.0420(16) 0.0559(18) 0.0272(15) 0.0089(13) -0.0097(13) -0.0118(14)
O2G 0.0303(14) 0.0490(16) 0.0311(15) 0.0129(12) -0.0047(12) -0.0037(12)
C1G 0.038(2) 0.049(2) 0.033(2) 0.0105(18) -0.0141(19) -0.0105(19)
C2G 0.034(3) 0.098(4) 0.056(3) 0.008(3) -0.016(2) -0.004(3)
C3G 0.055(3) 0.115(5) 0.066(4) -0.007(4) -0.020(3) 0.031(3)
C4G 0.061(4) 0.155(7) 0.068(4) -0.019(4) -0.040(3) 0.027(4)
C5G 0.038(3) 0.157(8) 0.159(8) 0.030(6) -0.002(4) -0.031(4)
O1H 0.060(3) 0.036(2) 0.0206(18) 0.0030(15) -0.0008(17) -0.001(2)
O2H 0.063(2) 0.0439(16) 0.0247(14) -0.0020(12) -0.0056(14) -0.0134(14)
C1H 0.070(3) 0.056(3) 0.026(2) -0.010(2) -0.008(2) -0.013(2)
C2H 0.118(6) 0.084(4) 0.034(3) -0.006(3) -0.017(3) -0.046(4)
C3H 0.110(5) 0.075(4) 0.086(5) -0.040(4) 0.013(4) -0.030(4)
C4H 0.097(5) 0.090(4) 0.077(4) 0.001(3) -0.043(4) -0.041(4)
C5H 0.219(10) 0.183(9) 0.031(3) -0.023(4) -0.007(5) -0.120(8)
O1I 0.0295(13) 0.0339(13) 0.0203(13) 0.0042(10) 0.0026(10) 0.0000(11)
O2I 0.0284(13) 0.0362(14) 0.0277(14) 0.0031(11) 0.0000(11) 0.0015(11)
C1I 0.0253(18) 0.0390(19) 0.0232(18) -0.0008(15) 0.0029(15) -0.0045(15)
C2I 0.040(2) 0.064(3) 0.033(2) -0.001(2) 0.0136(19) 0.008(2)
C3I 0.068(5) 0.060(4) 0.052(4) 0.008(3) 0.028(3) 0.031(4)
C4I 0.056(5) 0.099(6) 0.056(5) 0.035(4) 0.034(4) 0.032(5)
C5I 0.062(5) 0.189(11) 0.069(6) -0.084(7) 0.007(4) 0.002(6)
O1J 0.0491(17) 0.0270(12) 0.0269(14) 0.0055(11) 0.0011(12) 0.0009(11)
O2J 0.063(2) 0.0287(13) 0.0310(15) -0.0017(11) 0.0029(14) -0.0026(13)
C1J 0.054(3) 0.032(2) 0.038(2) 0.0043(17) 0.001(2) -0.0013(18)
C2J 0.080(4) 0.031(2) 0.047(3) 0.0053(19) -0.005(3) -0.005(2)
C3J 0.091(4) 0.035(2) 0.082(4) 0.016(2) -0.010(3) 0.012(3)
C4J 0.091(4) 0.060(3) 0.070(4) 0.027(3) -0.022(3) -0.033(3)
C5J 0.177(7) 0.027(2) 0.065(4) -0.005(2) 0.007(4) 0.001(3)

loop_
_atom_type_symbol
_atom_type_description
_atom_type_scat_dispersion_real
_atom_type_scat_dispersion_imag
_atom_type_scat_source
C C 0.0033 0.0016 'International Tables Vol C Tables 4.2.6.8 and 6.1.1.4'
H H 0.0000 0.0000 'International Tables Vol C Tables 4.2.6.8 and 6.1.1.4'
O O 0.0106 0.0060 'International Tables Vol C Tables 4.2.6.8 and 6.1.1.4'
Ca Ca 0.2262 0.3064 'International Tables Vol C Tables 4.2.6.8 and 6.1.1.4'
Mn Mn 0.3368 0.7283 'International Tables Vol C Tables 4.2.6.8 and 6.1.1.4'
N N 0.0061 0.0033 'International Tables Vol C Tables 4.2.6.8 and 6.1.1.4'

loop_
_geom_angle_atom_site_label_1
_geom_angle_atom_site_label_2
_geom_angle_atom_site_label_3
_geom_angle
_geom_angle_site_symmetry_1
_geom_angle_site_symmetry_3
_geom_angle_publ_flag
O3 Mn1 O2 87.88(11) . . ?
O3 Mn1 O1 85.74(11) . . ?
O2 Mn1 O1 85.22(10) . . ?
O3 Mn1 O2A 95.08(11) . . ?
O2 Mn1 O2A 96.51(11) . . ?
O1 Mn1 O2A 178.11(11) . . ?
O3 Mn1 O1J 89.09(11) . . ?
O2 Mn1 O1J 172.40(11) . . ?
O1 Mn1 O1J 87.61(11) . . ?
O2A Mn1 O1J 90.70(11) . . ?
O3 Mn1 O1I 172.95(11) . . ?
O2 Mn1 O1I 87.92(10) . . ?
O1 Mn1 O1I 88.27(11) . . ?
O2A Mn1 O1I 91.01(11) . . ?
O1J Mn1 O1I 94.38(11) . . ?
O4 Mn2 O2 90.18(11) . . ?
O4 Mn2 O1 80.92(10) . . ?
O2 Mn2 O1 85.10(10) . . ?
O4 Mn2 O2G 100.53(11) . . ?
O2 Mn2 O2G 169.10(11) . . ?
O1 Mn2 O2G 94.49(11) . . ?
O4 Mn2 O2F 99.38(11) . . ?
O2 Mn2 O2F 87.17(11) . . ?
O1 Mn2 O2F 172.27(11) . . ?
O2G Mn2 O2F 93.05(12) . . ?
O4 Mn2 O2I 169.10(10) . . ?
O2 Mn2 O2I 85.04(10) . . ?
O1 Mn2 O2I 88.90(10) . . ?
O2G Mn2 O2I 84.06(11) . . ?
O2F Mn2 O2I 90.18(11) . . ?
O3 Mn3 O4 91.64(11) . . ?
O3 Mn3 O1 84.88(11) . . ?
O4 Mn3 O1 80.30(10) . . ?
O3 Mn3 O2B 90.91(12) . . ?
O4 Mn3 O2B 101.91(11) . . ?
O1 Mn3 O2B 175.33(12) . . ?
O3 Mn3 O2H 173.17(12) . . ?
O4 Mn3 O2H 95.19(11) . . ?
O1 Mn3 O2H 96.17(12) . . ?
O2B Mn3 O2H 87.76(13) . . ?
O3 Mn3 O2J 86.13(12) . . ?
O4 Mn3 O2J 167.59(11) . . ?
O1 Mn3 O2J 87.34(11) . . ?
O2B Mn3 O2J 90.35(12) . . ?
O2H Mn3 O2J 87.18(12) . . ?
O1B Ca1 O1C 77.33(13) . . ?
O1B Ca1 O1D 150.68(11) . . ?
O1C Ca1 O1D 87.43(10) . . ?
O1B Ca1 O1E 77.15(12) . . ?
O1C Ca1 O1E 91.58(10) . . ?
O1D Ca1 O1E 78.41(11) . . ?
O1B Ca1 O2 130.66(10) . . ?
O1C Ca1 O2 111.62(9) . . ?
O1D Ca1 O2 78.20(9) . . ?
O1E Ca1 O2 146.00(9) . . ?
O1B Ca1 O3 74.90(11) . . ?
O1C Ca1 O3 129.15(10) . . ?
O1D Ca1 O3 132.72(9) . . ?
O1E Ca1 O3 121.81(10) . . ?
O2 Ca1 O3 62.00(8) . . ?
O1B Ca1 O1A 113.42(12) . . ?
O1C Ca1 O1A 160.91(10) . . ?
O1D Ca1 O1A 75.78(10) . . ?
O1E Ca1 O1A 76.37(9) . . ?
O2 Ca1 O1A 74.19(8) . . ?
O3 Ca1 O1A 69.89(9) . . ?
O1F Ca2 O2C 99.67(14) . 5_666 ?
O1F Ca2 O1G 77.48(14) . . ?
O2C Ca2 O1G 89.94(11) 5_666 . ?
O1F Ca2 O1H 152.22(14) . . ?
O2C Ca2 O1H 90.54(15) 5_666 . ?
O1G Ca2 O1H 76.76(16) . . ?
O1F Ca2 O4 86.80(11) . . ?
O2C Ca2 O4 170.02(11) 5_666 . ?
O1G Ca2 O4 84.02(10) . . ?
O1H Ca2 O4 80.36(11) . . ?
O1F Ca2 O2C 95.32(12) . . ?
O2C Ca2 O2C 73.00(11) 5_666 . ?
O1G Ca2 O2C 160.27(14) . . ?
O1H Ca2 O2C 112.40(15) . . ?
O4 Ca2 O2C 114.21(11) . . ?
O1F Ca2 O1C 75.92(11) . . ?
O2C Ca2 O1C 121.30(10) 5_666 . ?
O1G Ca2 O1C 141.70(12) . . ?
O1H Ca2 O1C 120.33(14) . . ?
O4 Ca2 O1C 67.52(8) . . ?
O2C Ca2 O1C 49.96(8) . . ?
O1F Ca2 H1WA 135.6 . . ?
O2C Ca2 H1WA 73.7 5_666 . ?
O1G Ca2 H1WA 144.3 . . ?
O1H Ca2 H1WA 72.0 . . ?
O4 Ca2 H1WA 106.9 . . ?
O2C Ca2 H1WA 40.4 . . ?
O1C Ca2 H1WA 71.4 . . ?
O1HA Ca21 O2C 126.3(9) . . ?
O1HA Ca21 O4 85.6(8) . . ?
O2C Ca21 O4 120.0(3) . . ?
O1HA Ca21 O2C 104.3(9) . 5_666 ?
O2C Ca21 O2C 72.4(3) . 5_666 ?
O4 Ca21 O2C 155.5(7) . 5_666 ?
O1HA Ca21 O1C 128.4(8) . . ?
O2C Ca21 O1C 51.33(17) . . ?
O4 Ca21 O1C 68.8(2) . . ?
O2C Ca21 O1C 117.7(4) 5_666 . ?
O1HA Ca21 O1G 87.2(8) . . ?
O2C Ca21 O1G 140.5(7) . . ?
O4 Ca21 O1G 78.1(3) . . ?
O2C Ca21 O1G 80.0(4) 5_666 . ?
O1C Ca21 O1G 126.8(5) . . ?
O1HA Ca21 O1F 148.5(8) . . ?
O2C Ca21 O1F 85.2(4) . . ?
O4 Ca21 O1F 76.7(4) . . ?
O2C Ca21 O1F 83.9(5) 5_666 . ?
O1C Ca21 O1F 68.6(3) . . ?
O1G Ca21 O1F 63.9(4) . . ?
Mn2 O1 Mn1 93.50(10) . . ?
Mn2 O1 Mn3 98.29(11) . . ?
Mn1 O1 Mn3 92.25(11) . . ?
Mn1 O2 Mn2 95.67(11) . . ?
Mn1 O2 Ca1 103.99(10) . . ?
Mn2 O2 Ca1 103.07(10) . . ?
Mn1 O3 Mn3 96.70(12) . . ?
Mn1 O3 Ca1 103.51(11) . . ?
Mn2 O4 Mn3 100.28(11) . . ?
Mn2 O4 Ca21 129.7(4) . . ?
Mn2 O4 Ca2 116.35(14) . . ?
Mn3 O4 Ca2 126.98(13) . . ?
Mn2 O4 Ca1 98.52(10) . . ?
Ca21 O4 Ca1 108.1(2) . . ?
C1A O1A Ca1 135.7(2) . . ?
C1A O2A Mn1 127.6(2) . . ?
O1A C1A O2A 124.3(3) . . ?
O1A C1A C2A 120.5(4) . . ?
O2A C1A C2A 115.2(3) . . ?
C3A C2A C5A 112.2(6) . . ?
C3A C2A C1A 108.9(4) . . ?
C5A C2A C1A 111.1(4) . . ?
C3A C2A C4A 110.0(5) . . ?
C5A C2A C4A 107.4(6) . . ?
C1A C2A C4A 107.1(5) . . ?
C2A C3A H3AA 109.5 . . ?
C2A C3A H3AB 109.5 . . ?
H3AA C3A H3AB 109.5 . . ?
C2A C3A H3AC 109.5 . . ?
H3AA C3A H3AC 109.5 . . ?
H3AB C3A H3AC 109.5 . . ?
C2A C4A H4AA 109.5 . . ?
C2A C4A H4AB 109.5 . . ?
H4AA C4A H4AB 109.5 . . ?
C2A C4A H4AC 109.5 . . ?
H4AA C4A H4AC 109.5 . . ?
H4AB C4A H4AC 109.5 . . ?
C2A C5A H5AA 109.5 . . ?
C2A C5A H5AB 109.5 . . ?
H5AA C5A H5AB 109.5 . . ?
C2A C5A H5AC 109.5 . . ?
H5AA C5A H5AC 109.5 . . ?
H5AB C5A H5AC 109.5 . . ?
C1B O1B Ca1 137.7(3) . . ?
C1B O2B Mn3 125.7(3) . . ?
O1B C1B O2B 126.1(4) . . ?
O1B C1B C2B 121.1(5) . . ?
O2B C1B C2B 112.7(4) . . ?
O1B C1B C2BA 112.9(6) . . ?
O2B C1B C2BA 120.7(6) . . ?
C3B C2B C4B 109.7(4) . . ?
C3B C2B C1B 101.9(4) . . ?
C4B C2B C1B 115.4(5) . . ?
C3B C2B C5B 111.3(4) . . ?
C4B C2B C5B 110.4(4) . . ?
C1B C2B C5B 107.8(5) . . ?
C2B C3B H3BA 109.5 . . ?
C2B C3B H3BB 109.5 . . ?
H3BA C3B H3BB 109.5 . . ?
C2B C3B H3BC 109.5 . . ?
H3BA C3B H3BC 109.5 . . ?
H3BB C3B H3BC 109.5 . . ?
C2B C4B H4BA 109.5 . . ?
C2B C4B H4BB 109.5 . . ?
H4BA C4B H4BB 109.5 . . ?
C2B C4B H4BC 109.5 . . ?
H4BA C4B H4BC 109.5 . . ?
H4BB C4B H4BC 109.5 . . ?
C2B C5B H5BA 109.5 . . ?
C2B C5B H5BB 109.5 . . ?
H5BA C5B H5BB 109.5 . . ?
C2B C5B H5BC 109.5 . . ?
H5BA C5B H5BC 109.5 . . ?
H5BB C5B H5BC 109.5 . . ?
C3BA C2BA C4BA 109.7(4) . . ?
C3BA C2BA C5BA 111.3(4) . . ?
C4BA C2BA C5BA 110.4(4) . . ?
C3BA C2BA C1B 114.7(9) . . ?
C4BA C2BA C1B 103.0(9) . . ?
C5BA C2BA C1B 107.4(9) . . ?
C2BA C3BA H3B1 109.5 . . ?
C2BA C3BA H3B2 109.5 . . ?
H3B1 C3BA H3B2 109.5 . . ?
C2BA C3BA H3B3 109.5 . . ?
H3B1 C3BA H3B3 109.5 . . ?
H3B2 C3BA H3B3 109.5 . . ?
C2BA C4BA H4BD 109.5 . . ?
C2BA C4BA H4BE 109.5 . . ?
H4BD C4BA H4BE 109.5 . . ?
C2BA C4BA H4BF 109.5 . . ?
H4BD C4BA H4BF 109.5 . . ?
H4BE C4BA H4BF 109.5 . . ?
C2BA C5BA H5BD 109.5 . . ?
C2BA C5BA H5BE 109.5 . . ?
H5BD C5BA H5BE 109.5 . . ?
C2BA C5BA H5BF 109.5 . . ?
H5BD C5BA H5BF 109.5 . . ?
H5BE C5BA H5BF 109.5 . . ?
C1C O1C Ca1 143.8(3) . . ?
C1C O1C Ca21 86.8(3) . . ?
Ca1 O1C Ca21 105.8(2) . . ?
C1C O1C Ca2 89.7(2) . . ?
C1C O2C Ca2 149.3(3) . 5_666 ?
C1C O2C Ca21 100.0(3) . . ?
C1C O2C Ca2 100.0(2) . . ?
Ca2 O2C Ca2 106.99(11) 5_666 . ?
C1C O2C Ca21 145.2(3) . 5_666 ?
Ca2 O2C Ca21 12.9(3) 5_666 5_666 ?
Ca2 O2C Ca21 102.1(2) . 5_666 ?
O1C C1C O2C 120.3(4) . . ?
O1C C1C C2C 120.0(4) . . ?
O2C C1C C2C 119.6(4) . . ?
O1C C1C Ca21 67.7(3) . . ?
O2C C1C Ca21 53.9(2) . . ?
C2C C1C Ca21 165.0(5) . . ?
O1C C1C Ca2 65.6(2) . . ?
O2C C1C Ca2 54.68(19) . . ?
C2C C1C Ca2 173.9(3) . . ?
C1C C2C H2CA 109.5 . . ?
C1C C2C H2CB 109.5 . . ?
H2CA C2C H2CB 109.5 . . ?
C1C C2C H2CC 109.5 . . ?
H2CA C2C H2CC 109.5 . . ?
H2CB C2C H2CC 109.5 . . ?
C1D O1D Ca1 135.3(3) . . ?
C1D O2D H2D 109.5 . . ?
O1D C1D O2D 122.8(4) . . ?
O1D C1D C2D 122.4(4) . . ?
O2D C1D C2D 114.8(3) . . ?
C8D C2D C7D 115.9(6) . . ?
C3D C2D C5D 118.5(7) . . ?
C3D C2D C1D 115.0(6) . . ?
C8D C2D C1D 110.6(5) . . ?
C7D C2D C1D 112.8(5) . . ?
C5D C2D C1D 110.1(5) . . ?
C8D C2D C6D 107.5(6) . . ?
C7D C2D C6D 104.5(6) . . ?
C1D C2D C6D 104.6(4) . . ?
C3D C2D C4D 105.8(7) . . ?
C5D C2D C4D 102.9(7) . . ?
C1D C2D C4D 102.5(6) . . ?
C2D C3D H3DA 109.5 . . ?
C2D C3D H3DB 109.5 . . ?
H3DA C3D H3DB 109.5 . . ?
C2D C3D H3DC 109.5 . . ?
H3DA C3D H3DC 109.5 . . ?
H3DB C3D H3DC 109.5 . . ?
C2D C4D H4DA 109.5 . . ?
C2D C4D H4DB 109.5 . . ?
H4DA C4D H4DB 109.5 . . ?
C2D C4D H4DC 109.5 . . ?
H4DA C4D H4DC 109.5 . . ?
H4DB C4D H4DC 109.5 . . ?
C2D C5D H5DA 109.5 . . ?
C2D C5D H5DB 109.5 . . ?
H5DA C5D H5DB 109.5 . . ?
C2D C5D H5DC 109.5 . . ?
H5DA C5D H5DC 109.5 . . ?
H5DB C5D H5DC 109.5 . . ?
C2D C6D H6DA 109.5 . . ?
C2D C6D H6DB 109.5 . . ?
H6DA C6D H6DB 109.5 . . ?
C2D C6D H6DC 109.5 . . ?
H6DA C6D H6DC 109.5 . . ?
H6DB C6D H6DC 109.5 . . ?
C2D C7D H7DA 109.5 . . ?
C2D C7D H7DB 109.5 . . ?
H7DA C7D H7DB 109.5 . . ?
C2D C7D H7DC 109.5 . . ?
H7DA C7D H7DC 109.5 . . ?
H7DB C7D H7DC 109.5 . . ?
C2D C8D H8DA 109.5 . . ?
C2D C8D H8DB 109.5 . . ?
H8DA C8D H8DB 109.5 . . ?
C2D C8D H8DC 109.5 . . ?
H8DA C8D H8DC 109.5 . . ?
H8DB C8D H8DC 109.5 . . ?
C1E O1E Ca1 140.0(3) . . ?
C1E O2E H2E 109.5 . . ?
O1E C1E O2E 122.2(4) . . ?
O1E C1E C2E 124.0(4) . . ?
O2E C1E C2E 113.8(4) . . ?
C5E C2E C3E 110.9(5) . . ?
C5E C2E C1E 109.3(5) . . ?
C3E C2E C1E 109.0(4) . . ?
C5E C2E C4E 109.3(5) . . ?
C3E C2E C4E 110.5(5) . . ?
C1E C2E C4E 107.8(4) . . ?
C2E C3E H3EA 109.5 . . ?
C2E C3E H3EB 109.5 . . ?
H3EA C3E H3EB 109.5 . . ?
C2E C3E H3EC 109.5 . . ?
H3EA C3E H3EC 109.5 . . ?
H3EB C3E H3EC 109.5 . . ?
C2E C4E H4EA 109.5 . . ?
C2E C4E H4EB 109.5 . . ?
H4EA C4E H4EB 109.5 . . ?
C2E C4E H4EC 109.5 . . ?
H4EA C4E H4EC 109.5 . . ?
H4EB C4E H4EC 109.5 . . ?
C2E C5E H5EA 109.5 . . ?
C2E C5E H5EB 109.5 . . ?
H5EA C5E H5EB 109.5 . . ?
C2E C5E H5EC 109.5 . . ?
H5EA C5E H5EC 109.5 . . ?
H5EB C5E H5EC 109.5 . . ?
C1F O1F Ca2 134.1(3) . . ?
C1F O1F Ca21 130.2(3) . . ?
C1F O2F Mn2 131.0(3) . . ?
O1F C1F O2F 124.4(4) . . ?
O1F C1F C2F 119.9(3) . . ?
O2F C1F C2F 115.7(4) . . ?
C3F C2F C4F 112.4(6) . . ?
C7F C2F C1F 116.7(11) . . ?
C3F C2F C1F 110.8(4) . . ?
C4F C2F C1F 108.0(4) . . ?
C3F C2F C5F 112.2(6) . . ?
C4F C2F C5F 109.0(5) . . ?
C1F C2F C5F 103.9(4) . . ?
C7F C2F C8F 111.3(15) . . ?
C1F C2F C8F 114.2(10) . . ?
C7F C2F C6F 103.5(15) . . ?
C1F C2F C6F 106.9(10) . . ?
C8F C2F C6F 102.4(15) . . ?
C2F C3F H3FA 109.5 . . ?
C2F C3F H3FB 109.5 . . ?
H3FA C3F H3FB 109.5 . . ?
C2F C3F H3FC 109.5 . . ?
H3FA C3F H3FC 109.5 . . ?
H3FB C3F H3FC 109.5 . . ?
C2F C4F H4FA 109.5 . . ?
C2F C4F H4FB 109.5 . . ?
H4FA C4F H4FB 109.5 . . ?
C2F C4F H4FC 109.5 . . ?
H4FA C4F H4FC 109.5 . . ?
H4FB C4F H4FC 109.5 . . ?
C2F C5F H5FA 109.5 . . ?
C2F C5F H5FB 109.5 . . ?
H5FA C5F H5FB 109.5 . . ?
C2F C5F H5FC 109.5 . . ?
H5FA C5F H5FC 109.5 . . ?
H5FB C5F H5FC 109.5 . . ?
C2F C6F H6FA 109.5 . . ?
C2F C6F H6FB 109.5 . . ?
H6FA C6F H6FB 109.5 . . ?
C2F C6F H6FC 109.5 . . ?
H6FA C6F H6FC 109.5 . . ?
H6FB C6F H6FC 109.5 . . ?
C2F C7F H7FA 109.5 . . ?
C2F C7F H7FB 109.5 . . ?
H7FA C7F H7FB 109.5 . . ?
C2F C7F H7FC 109.5 . . ?
H7FA C7F H7FC 109.5 . . ?
H7FB C7F H7FC 109.5 . . ?
C2F C8F H8FA 109.5 . . ?
C2F C8F H8FB 109.5 . . ?
H8FA C8F H8FB 109.5 . . ?
C2F C8F H8FC 109.5 . . ?
H8FA C8F H8FC 109.5 . . ?
H8FB C8F H8FC 109.5 . . ?
C1G O1G Ca2 128.6(3) . . ?
C1G O1G Ca21 132.9(3) . . ?
C1G O2G Mn2 138.7(3) . . ?
O1G C1G O2G 125.7(4) . . ?
O1G C1G C2G 121.7(4) . . ?
O2G C1G C2G 112.6(4) . . ?
O1G C1G Ca2 34.20(19) . . ?
O2G C1G Ca2 95.1(2) . . ?
C2G C1G Ca2 146.9(3) . . ?
C5G C2G C3G 111.0(6) . . ?
C5G C2G C4G 110.3(5) . . ?
C3G C2G C4G 109.9(5) . . ?
C5G C2G C1G 108.0(5) . . ?
C3G C2G C1G 108.5(4) . . ?
C4G C2G C1G 109.0(4) . . ?
C2G C3G H3GA 109.5 . . ?
C2G C3G H3GB 109.5 . . ?
H3GA C3G H3GB 109.5 . . ?
C2G C3G H3GC 109.5 . . ?
H3GA C3G H3GC 109.5 . . ?
H3GB C3G H3GC 109.5 . . ?
C2G C4G H4GA 109.5 . . ?
C2G C4G H4GB 109.5 . . ?
H4GA C4G H4GB 109.5 . . ?
C2G C4G H4GC 109.5 . . ?
H4GA C4G H4GC 109.5 . . ?
H4GB C4G H4GC 109.5 . . ?
C2G C5G H5GA 109.5 . . ?
C2G C5G H5GB 109.5 . . ?
H5GA C5G H5GB 109.5 . . ?
C2G C5G H5GC 109.5 . . ?
H5GA C5G H5GC 109.5 . . ?
H5GB C5G H5GC 109.5 . . ?
C1H O1H Ca2 128.3(4) . . ?
C1H O1HA Ca21 110.7(17) . . ?
C1H O2H Mn3 123.4(3) . . ?
O1H C1H O2H 125.9(4) . . ?
O1HA C1H O2H 121.1(15) . . ?
O1H C1H C2H 121.6(4) . . ?
O1HA C1H C2H 119.1(15) . . ?
O2H C1H C2H 112.5(4) . . ?
O1HA C1H Ca21 45.9(13) . . ?
O2H C1H Ca21 100.9(3) . . ?
C2H C1H Ca21 143.9(4) . . ?
O1H C1H Ca2 34.4(3) . . ?
O2H C1H Ca2 98.0(2) . . ?
C2H C1H Ca2 142.1(4) . . ?
C4H C2H C3H 110.4(5) . . ?
C4H C2H C1H 108.7(5) . . ?
C3H C2H C1H 108.6(5) . . ?
C4H C2H C5H 112.3(6) . . ?
C3H C2H C5H 108.7(6) . . ?
C1H C2H C5H 108.0(5) . . ?
C2H C3H H3HA 109.5 . . ?
C2H C3H H3HB 109.5 . . ?
H3HA C3H H3HB 109.5 . . ?
C2H C3H H3HC 109.5 . . ?
H3HA C3H H3HC 109.5 . . ?
H3HB C3H H3HC 109.5 . . ?
C2H C4H H4HA 109.5 . . ?
C2H C4H H4HB 109.5 . . ?
H4HA C4H H4HB 109.5 . . ?
C2H C4H H4HC 109.5 . . ?
H4HA C4H H4HC 109.5 . . ?
H4HB C4H H4HC 109.5 . . ?
C2H C5H H5HA 109.5 . . ?
C2H C5H H5HB 109.5 . . ?
H5HA C5H H5HB 109.5 . . ?
C2H C5H H5HC 109.5 . . ?
H5HA C5H H5HC 109.5 . . ?
H5HB C5H H5HC 109.5 . . ?
C1I O1I Mn1 122.3(2) . . ?
C1I O2I Mn2 124.6(2) . . ?
O2I C1I O1I 126.2(3) . . ?
O2I C1I C2I 116.3(3) . . ?
O1I C1I C2I 117.5(3) . . ?
C7I C2I C1I 118.7(14) . . ?
C3I C2I C1I 112.7(4) . . ?
C3I C2I C4I 111.2(5) . . ?
C1I C2I C4I 109.0(4) . . ?
C7I C2I C8I 110.5(17) . . ?
C1I C2I C8I 107.9(13) . . ?
C3I C2I C5I 111.6(6) . . ?
C1I C2I C5I 104.0(4) . . ?
C4I C2I C5I 108.0(6) . . ?
C7I C2I C6I 109.4(18) . . ?
C1I C2I C6I 102.6(12) . . ?
C8I C2I C6I 107.0(17) . . ?
C2I C3I H3IA 109.5 . . ?
C2I C3I H3IB 109.5 . . ?
H3IA C3I H3IB 109.5 . . ?
C2I C3I H3IC 109.5 . . ?
H3IA C3I H3IC 109.5 . . ?
H3IB C3I H3IC 109.5 . . ?
C2I C4I H4IA 109.5 . . ?
C2I C4I H4IB 109.5 . . ?
H4IA C4I H4IB 109.5 . . ?
C2I C4I H4IC 109.5 . . ?
H4IA C4I H4IC 109.5 . . ?
H4IB C4I H4IC 109.5 . . ?
C2I C5I H5IA 109.5 . . ?
C2I C5I H5IB 109.5 . . ?
H5IA C5I H5IB 109.5 . . ?
C2I C5I H5IC 109.5 . . ?
H5IA C5I H5IC 109.5 . . ?
H5IB C5I H5IC 109.5 . . ?
C2I C6I H6IA 109.5 . . ?
C2I C6I H6IB 109.5 . . ?
H6IA C6I H6IB 109.5 . . ?
C2I C6I H6IC 109.5 . . ?
H6IA C6I H6IC 109.5 . . ?
H6IB C6I H6IC 109.5 . . ?
C2I C7I H7IA 109.5 . . ?
C2I C7I H7IB 109.5 . . ?
H7IA C7I H7IB 109.5 . . ?
C2I C7I H7IC 109.5 . . ?
H7IA C7I H7IC 109.5 . . ?
H7IB C7I H7IC 109.5 . . ?
C2I C8I H8IA 109.5 . . ?
C2I C8I H8IB 109.5 . . ?
H8IA C8I H8IB 109.5 . . ?
C2I C8I H8IC 109.5 . . ?
H8IA C8I H8IC 109.5 . . ?
H8IB C8I H8IC 109.5 . . ?
C1J O1J Mn1 122.5(2) . . ?
C1J O2J Mn3 124.2(3) . . ?
O1J C1J O2J 126.3(4) . . ?
O1J C1J C2J 116.8(4) . . ?
O2J C1J C2J 116.9(4) . . ?
C3J C2J C4J 109.8(4) . . ?
C3J C2J C1J 109.0(4) . . ?
C4J C2J C1J 106.7(4) . . ?
C3J C2J C5J 111.2(4) . . ?
C4J C2J C5J 110.4(4) . . ?
C1J C2J C5J 109.6(4) . . ?
C2J C3J H3JA 109.5 . . ?
C2J C3J H3JB 109.5 . . ?
H3JA C3J H3JB 109.5 . . ?
C2J C3J H3JC 109.5 . . ?
H3JA C3J H3JC 109.5 . . ?
H3JB C3J H3JC 109.5 . . ?
C2J C4J H4JA 109.5 . . ?
C2J C4J H4JB 109.5 . . ?
H4JA C4J H4JB 109.5 . . ?
C2J C4J H4JC 109.5 . . ?
H4JA C4J H4JC 109.5 . . ?
H4JB C4J H4JC 109.5 . . ?
C2J C5J H5JA 109.5 . . ?
C2J C5J H5JB 109.5 . . ?
H5JA C5J H5JB 109.5 . . ?
C2J C5J H5JC 109.5 . . ?
H5JA C5J H5JC 109.5 . . ?
H5JB C5J H5JC 109.5 . . ?
Ca2 O1W H1WA 53.4 . . ?
Ca2 O1W H1WB 111.5 . . ?
H1WA O1W H1WB 115.4 . . ?
N1K C1K C2K 173(3) . . ?
C1K C2K H2KA 109.5 . . ?
C1K C2K H2KB 109.5 . . ?
H2KA C2K H2KB 109.5 . . ?
C1K C2K H2KC 109.5 . . ?
H2KA C2K H2KC 109.5 . . ?
H2KB C2K H2KC 109.5 . . ?
N2K C3K C4K 174(4) . . ?
C3K C4K H4KA 109.5 . . ?
C3K C4K H4KB 109.5 . . ?
H4KA C4K H4KB 109.5 . . ?
C3K C4K H4KC 109.5 . . ?
H4KA C4K H4KC 109.5 . . ?
H4KB C4K H4KC 109.5 . . ?

loop_
_geom_bond_atom_site_label_1
_geom_bond_atom_site_label_2
_geom_bond_distance
_geom_bond_site_symmetry_2
_geom_bond_publ_flag
Mn1 O3 1.813(2) . ?
Mn1 O2 1.844(2) . ?
Mn1 O1 1.890(2) . ?
Mn1 O2A 1.897(3) . ?
Mn1 O1J 1.963(3) . ?
Mn1 O1I 1.981(2) . ?
Mn2 O4 1.856(2) . ?
Mn2 O2 1.859(2) . ?
Mn2 O1 1.879(2) . ?
Mn2 O2G 1.898(3) . ?
Mn2 O2F 1.908(3) . ?
Mn2 O2I 1.978(3) . ?
Mn3 O3 1.838(3) . ?
Mn3 O4 1.863(2) . ?
Mn3 O1 1.895(2) . ?
Mn3 O2B 1.917(3) . ?
Mn3 O2H 1.919(3) . ?
Mn3 O2J 1.982(3) . ?
Ca1 O1B 2.304(3) . ?
Ca1 O1C 2.354(3) . ?
Ca1 O1D 2.400(3) . ?
Ca1 O1E 2.420(3) . ?
Ca1 O2 2.444(2) . ?
Ca1 O3 2.483(3) . ?
Ca1 O1A 2.531(3) . ?
Ca2 O1F 2.288(4) . ?
Ca2 O2C 2.321(3) 5_666 ?
Ca2 O1G 2.329(3) . ?
Ca2 O1H 2.331(4) . ?
Ca2 O4 2.379(2) . ?
Ca2 O2C 2.427(3) . ?
Ca2 O1C 2.668(3) . ?
Ca2 H1WA 2.3838 . ?
Ca21 O1HA 2.28(3) . ?
Ca21 O2C 2.325(8) . ?
Ca21 O4 2.335(8) . ?
Ca21 O2C 2.456(10) 5_666 ?
Ca21 O1C 2.628(8) . ?
Ca21 O1G 2.652(12) . ?
Ca21 O1F 2.801(16) . ?
O1A C1A 1.250(4) . ?
O2A C1A 1.280(5) . ?
C1A C2A 1.519(6) . ?
C2A C3A 1.494(8) . ?
C2A C5A 1.505(7) . ?
C2A C4A 1.547(9) . ?
C3A H3AA 0.9800 . ?
C3A H3AB 0.9800 . ?
C3A H3AC 0.9800 . ?
C4A H4AA 0.9800 . ?
C4A H4AB 0.9800 . ?
C4A H4AC 0.9800 . ?
C5A H5AA 0.9800 . ?
C5A H5AB 0.9800 . ?
C5A H5AC 0.9800 . ?
O1B C1B 1.221(6) . ?
O2B C1B 1.288(5) . ?
C1B C2B 1.537(6) . ?
C1B C2BA 1.572(11) . ?
C2B C3B 1.512(6) . ?
C2B C4B 1.522(6) . ?
C2B C5B 1.548(6) . ?
C3B H3BA 0.9800 . ?
C3B H3BB 0.9800 . ?
C3B H3BC 0.9800 . ?
C4B H4BA 0.9800 . ?
C4B H4BB 0.9800 . ?
C4B H4BC 0.9800 . ?
C5B H5BA 0.9800 . ?
C5B H5BB 0.9800 . ?
C5B H5BC 0.9800 . ?
C2BA C3BA 1.513(6) . ?
C2BA C4BA 1.522(6) . ?
C2BA C5BA 1.548(6) . ?
C3BA H3B1 0.9800 . ?
C3BA H3B2 0.9800 . ?
C3BA H3B3 0.9800 . ?
C4BA H4BD 0.9800 . ?
C4BA H4BE 0.9800 . ?
C4BA H4BF 0.9800 . ?
C5BA H5BD 0.9800 . ?
C5BA H5BE 0.9800 . ?
C5BA H5BF 0.9800 . ?
O1C C1C 1.223(4) . ?
O2C C1C 1.270(4) . ?
C1C C2C 1.488(6) . ?
C2C H2CA 0.9800 . ?
C2C H2CB 0.9800 . ?
C2C H2CC 0.9800 . ?
O1D C1D 1.223(5) . ?
O2D C1D 1.313(5) . ?
O2D H2D 0.8400 . ?
C1D C2D 1.520(6) . ?
C2D C3D 1.426(12) . ?
C2D C8D 1.438(11) . ?
C2D C7D 1.492(10) . ?
C2D C5D 1.492(11) . ?
C2D C6D 1.649(10) . ?
C2D C4D 1.671(13) . ?
C3D H3DA 0.9800 . ?
C3D H3DB 0.9800 . ?
C3D H3DC 0.9800 . ?
C4D H4DA 0.9800 . ?
C4D H4DB 0.9800 . ?
C4D H4DC 0.9800 . ?
C5D H5DA 0.9800 . ?
C5D H5DB 0.9800 . ?
C5D H5DC 0.9800 . ?
C6D H6DA 0.9800 . ?
C6D H6DB 0.9800 . ?
C6D H6DC 0.9800 . ?
C7D H7DA 0.9800 . ?
C7D H7DB 0.9800 . ?
C7D H7DC 0.9800 . ?
C8D H8DA 0.9800 . ?
C8D H8DB 0.9800 . ?
C8D H8DC 0.9800 . ?
O1E C1E 1.215(5) . ?
O2E C1E 1.326(5) . ?
O2E H2E 0.8400 . ?
C1E C2E 1.528(6) . ?
C2E C5E 1.489(7) . ?
C2E C3E 1.517(7) . ?
C2E C4E 1.536(8) . ?
C3E H3EA 0.9800 . ?
C3E H3EB 0.9800 . ?
C3E H3EC 0.9800 . ?
C4E H4EA 0.9800 . ?
C4E H4EB 0.9800 . ?
C4E H4EC 0.9800 . ?
C5E H5EA 0.9800 . ?
C5E H5EB 0.9800 . ?
C5E H5EC 0.9800 . ?
O1F C1F 1.236(5) . ?
O2F C1F 1.285(4) . ?
C1F C2F 1.531(5) . ?
C2F C7F 1.45(3) . ?
C2F C3F 1.464(8) . ?
C2F C4F 1.516(8) . ?
C2F C5F 1.538(8) . ?
C2F C8F 1.59(3) . ?
C2F C6F 1.72(3) . ?
C3F H3FA 0.9800 . ?
C3F H3FB 0.9800 . ?
C3F H3FC 0.9800 . ?
C4F H4FA 0.9800 . ?
C4F H4FB 0.9800 . ?
C4F H4FC 0.9800 . ?
C5F H5FA 0.9800 . ?
C5F H5FB 0.9800 . ?
C5F H5FC 0.9800 . ?
C6F H6FA 0.9800 . ?
C6F H6FB 0.9800 . ?
C6F H6FC 0.9800 . ?
C7F H7FA 0.9800 . ?
C7F H7FB 0.9800 . ?
C7F H7FC 0.9800 . ?
C8F H8FA 0.9800 . ?
C8F H8FB 0.9800 . ?
C8F H8FC 0.9800 . ?
O1G C1G 1.226(5) . ?
O2G C1G 1.297(5) . ?
C1G C2G 1.548(6) . ?
C2G C5G 1.503(9) . ?
C2G C3G 1.518(8) . ?
C2G C4G 1.527(7) . ?
C3G H3GA 0.9800 . ?
C3G H3GB 0.9800 . ?
C3G H3GC 0.9800 . ?
C4G H4GA 0.9800 . ?
C4G H4GB 0.9800 . ?
C4G H4GC 0.9800 . ?
C5G H5GA 0.9800 . ?
C5G H5GB 0.9800 . ?
C5G H5GC 0.9800 . ?
O1H C1H 1.225(6) . ?
O1HA C1H 1.26(3) . ?
O2H C1H 1.313(5) . ?
C1H C2H 1.538(6) . ?
C2H C4H 1.483(9) . ?
C2H C3H 1.535(9) . ?
C2H C5H 1.568(8) . ?
C3H H3HA 0.9800 . ?
C3H H3HB 0.9800 . ?
C3H H3HC 0.9800 . ?
C4H H4HA 0.9800 . ?
C4H H4HB 0.9800 . ?
C4H H4HC 0.9800 . ?
C5H H5HA 0.9800 . ?
C5H H5HB 0.9800 . ?
C5H H5HC 0.9800 . ?
O1I C1I 1.270(4) . ?
O2I C1I 1.268(4) . ?
C1I C2I 1.527(5) . ?
C2I C7I 1.40(3) . ?
C2I C3I 1.487(7) . ?
C2I C4I 1.530(9) . ?
C2I C8I 1.53(3) . ?
C2I C5I 1.572(9) . ?
C2I C6I 1.74(3) . ?
C3I H3IA 0.9800 . ?
C3I H3IB 0.9800 . ?
C3I H3IC 0.9800 . ?
C4I H4IA 0.9800 . ?
C4I H4IB 0.9800 . ?
C4I H4IC 0.9800 . ?
C5I H5IA 0.9800 . ?
C5I H5IB 0.9800 . ?
C5I H5IC 0.9800 . ?
C6I H6IA 0.9800 . ?
C6I H6IB 0.9800 . ?
C6I H6IC 0.9800 . ?
C7I H7IA 0.9800 . ?
C7I H7IB 0.9800 . ?
C7I H7IC 0.9800 . ?
C8I H8IA 0.9800 . ?
C8I H8IB 0.9800 . ?
C8I H8IC 0.9800 . ?
O1J C1J 1.271(5) . ?
O2J C1J 1.273(5) . ?
C1J C2J 1.535(5) . ?
C2J C3J 1.513(6) . ?
C2J C4J 1.522(6) . ?
C2J C5J 1.548(6) . ?
C3J H3JA 0.9800 . ?
C3J H3JB 0.9800 . ?
C3J H3JC 0.9800 . ?
C4J H4JA 0.9800 . ?
C4J H4JB 0.9800 . ?
C4J H4JC 0.9800 . ?
C5J H5JA 0.9800 . ?
C5J H5JB 0.9800 . ?
C5J H5JC 0.9800 . ?
O1W H1WA 0.8400 . ?
O1W H1WB 0.8404 . ?
N1K C1K 1.12(3) . ?
C1K C2K 1.46(3) . ?
C2K H2KA 0.9800 . ?
C2K H2KB 0.9800 . ?
C2K H2KC 0.9800 . ?
N2K C3K 1.08(3) . ?
C3K C4K 1.436(19) . ?
C4K H4KA 0.9800 . ?
C4K H4KB 0.9800 . ?
C4K H4KC 0.9800 . ?

loop_
_geom_hbond_atom_site_label_D
_geom_hbond_atom_site_label_H
_geom_hbond_atom_site_label_A
_geom_hbond_distance_DH
_geom_hbond_distance_HA
_geom_hbond_distance_DA
_geom_hbond_angle_DHA
_geom_hbond_site_symmetry_A
_geom_hbond_publ_flag
O2D H2D O2 0.84 1.80 2.637(4) 172.8 . yes
O2E H2E O1A 0.84 1.80 2.632(4) 172.2 . yes
O1W^a H1WA^a O2C 0.84 1.66 2.501(19) 177.9 . yes
O1W^a H1WB^a O1F 0.84 2.45 2.968(19) 120.5 5_666 yes
C4K^b H4KC^b O1 0.98 2.36 3.13(4) 135.3 . yes
